data_2102643
loop_
_publ_author_name
'Weakley, T. J. R.'
'Ylvisaker, E. R.'
'Yager, R. J.'
'Stephens, J. E.'
'Wiegel, R. D.'
'Mengis, M.'
'Bauer, M. R.'
'Wu, P.'
'Photinos, P.'
'Abrahams, S. C.'

_publ_section_title
;
 Phase transitions in K~2~Cr~2~O~7~ and structural redeterminations of phase II
;
_journal_coden_ASTM ASBSDK
_journal_issue 6
_journal_name_full
;
 Acta Crystallographica, Section B: Structural Science
;
_journal_page_first 705
_journal_page_last 715
_journal_paper_doi 10.1107/s010876810402333x
_journal_volume 60
_journal_year 2004
_chemical_formula_moiety '2K Cr2 O7'
_chemical_formula_sum 'Cr2 K2 O7'
_chemical_formula_weight 294.18
_space_group_IT_number 2
_symmetry_cell_setting triclinic
_symmetry_space_group_name_Hall '-P 1'
_symmetry_space_group_name_H-M 'P -1'
_audit_creation_method 'by teXsan v1.8'
_cell_angle_alpha 96.204(7)
_cell_angle_beta 98.046(8)
_cell_angle_gamma 90.943(8)
_cell_formula_units_Z 4
_cell_length_a 7.3837(8)
_cell_length_b 7.4622(6)
_cell_length_c 13.3949(12)
_cell_measurement_reflns_used 25
_cell_measurement_temperature 296
_cell_measurement_theta_max 14.7
_cell_measurement_theta_min 14.0
_cell_volume 726.12(12)
_diffrn_ambient_temperature 296
_diffrn_measured_fraction_theta_full 0.985
_diffrn_measured_fraction_theta_max 0.985
_diffrn_measurement_device_type 'Nonius CAD-4 serial deiffractometer'
_diffrn_measurement_method \w-2\q
_diffrn_radiation_monochromator graphite
_diffrn_radiation_source 'sealed X-ray tube'
_diffrn_radiation_type 'Mo K\a'
_diffrn_radiation_wavelength 0.71073
_diffrn_reflns_av_R_equivalents 0.020
_diffrn_reflns_av_sigmaI/netI 0.030
_diffrn_reflns_limit_h_max 8
_diffrn_reflns_limit_h_min 0
_diffrn_reflns_limit_k_max 8
_diffrn_reflns_limit_k_min -8
_diffrn_reflns_limit_l_max 15
_diffrn_reflns_limit_l_min -15
_diffrn_reflns_number 2759
_diffrn_reflns_reduction_process 'Lp corrections applied'
_diffrn_reflns_theta_full 25.0
_diffrn_reflns_theta_max 25.0
_diffrn_reflns_theta_min 1.5
_diffrn_standards_decay_% 0.00
_diffrn_standards_interval_count 300
_diffrn_standards_number 3
_exptl_absorpt_coefficient_mu 4.128
_exptl_absorpt_correction_T_max 0.538
_exptl_absorpt_correction_T_min 0.386
_exptl_absorpt_correction_type refdelf
_exptl_absorpt_process_details 'DIFABS (Walker & Stuart, 1983)'
_exptl_crystal_colour intense-orange
_exptl_crystal_density_diffrn 2.691
_exptl_crystal_density_meas 2.676
_exptl_crystal_description block
_exptl_crystal_F_000 568.00
_exptl_crystal_size_max 0.25
_exptl_crystal_size_mid 0.20
_exptl_crystal_size_min 0.15
_refine_diff_density_max 0.61
_refine_diff_density_min -0.45
_refine_ls_abs_structure_details 'not applicable'
_refine_ls_extinction_coef '3.6 x 10^-7^'
_refine_ls_extinction_expression 'equ(3) Acta Cryst.(1968) A24, p213.'
_refine_ls_extinction_method 'Zachariasen (1967)'
_refine_ls_goodness_of_fit_all 1.86
_refine_ls_goodness_of_fit_ref 1.95
_refine_ls_matrix_type full
_refine_ls_number_constraints 0
_refine_ls_number_parameters 200
_refine_ls_number_reflns 2544
_refine_ls_number_restraints 0
_refine_ls_R_factor_all 0.053
_refine_ls_R_factor_gt 0.029
_refine_ls_shift/su_max 0.008
_refine_ls_shift/su_mean 0.0008
_refine_ls_structure_factor_coef Fsqd
_refine_ls_weighting_details 'w = 4F~o~^2^/[\s^2^(I) + (0.020I)^2^]'
_refine_ls_weighting_scheme calc
_refine_ls_wR_factor_all 0.081
_refine_ls_wR_factor_ref 0.042
_reflns_number_gt 2253
_reflns_number_total 2544
_reflns_threshold_expression I>1.00\s(I)
_cod_data_source_file bk0147.cif
_cod_original_formula_sum 'Cr2 K2 O7 '
_cod_database_code 2102643

loop_
_symmetry_equiv_pos_as_xyz
'   +x,   +y,   +z'
'   -x,   -y,   -z'

loop_
_atom_site_label
_atom_site_fract_x
_atom_site_fract_y
_atom_site_fract_z
_atom_site_U_iso_or_equiv
_atom_site_adp_type
_atom_site_calc_flag
_atom_site_occupancy
Cr(1) 0.59177(7) 0.76886(7) 0.60724(4) 0.01927(15) Uani d 1.000
Cr(2) 0.79290(7) 0.80680(7) 0.41370(4) 0.01877(15) Uani d 1.000
Cr(3) 0.81703(7) 0.42577(7) 0.11362(4) 0.01890(15) Uani d 1.000
Cr(4) 0.81338(7) 0.15247(7) -0.08318(4) 0.01837(15) Uani d 1.000
K(1) 1.10346(12) 0.66920(11) 0.64034(6) 0.0309(2) Uani d 1.000
K(2) 0.25016(11) 0.76715(10) 0.34962(6) 0.0289(2) Uani d 1.000
K(3) 0.66245(10) -0.08530(10) 0.15847(6) 0.0247(2) Uani d 1.000
K(4) 0.69492(12) 0.65228(11) -0.13585(6) 0.0316(2) Uani d 1.000
O(1) 0.7196(4) 0.6125(4) 0.6490(2) 0.0343(8) Uani d 1.000
O(2) 0.5547(4) 0.9100(4) 0.7017(2) 0.0351(8) Uani d 1.000
O(3) 0.4024(4) 0.6852(4) 0.5451(2) 0.0359(8) Uani d 1.000
O(4) 0.7076(4) 0.8928(3) 0.52682(19) 0.0301(7) Uani d 1.000
O(5) 0.9591(3) 0.6753(3) 0.44298(19) 0.0289(7) Uani d 1.000
O(6) 0.8688(4) 0.9716(3) 0.3608(2) 0.0325(7) Uani d 1.000
O(7) 0.6344(4) 0.6951(4) 0.3365(2) 0.0358(8) Uani d 1.000
O(8) 0.6890(4) 0.2929(3) 0.1638(2) 0.0300(7) Uani d 1.000
O(9) 0.9756(4) 0.5180(4) 0.20002(18) 0.0302(7) Uani d 1.000
O(10) 0.6949(4) 0.5755(4) 0.0612(2) 0.0340(7) Uani d 1.000
O(11) 0.9293(3) 0.2959(3) 0.02274(18) 0.0242(6) Uani d 1.000
O(12) 0.6919(4) -0.0003(3) -0.04335(19) 0.0293(7) Uani d 1.000
O(13) 0.9604(4) 0.0612(4) -0.1486(2) 0.0363(8) Uani d 1.000
O(14) 0.6774(3) 0.2736(3) -0.15180(19) 0.0274(7) Uani d 1.000

loop_
_atom_site_aniso_label
_atom_site_aniso_U_11
_atom_site_aniso_U_22
_atom_site_aniso_U_33
_atom_site_aniso_U_12
_atom_site_aniso_U_13
_atom_site_aniso_U_23
Cr(1) 0.0186(3) 0.0208(3) 0.0189(3) 0.0025(2) 0.0038(2) 0.0025(2)
Cr(2) 0.0179(3) 0.0206(3) 0.0188(3) 0.0021(2) 0.0039(2) 0.0048(2)
Cr(3) 0.0187(3) 0.0184(3) 0.0188(3) -0.0013(2) 0.0003(2) 0.0019(2)
Cr(4) 0.0167(3) 0.0183(3) 0.0200(3) 0.0003(2) 0.0030(2) 0.0010(2)
K(1) 0.0371(5) 0.0311(5) 0.0243(4) -0.0073(4) 0.0021(3) 0.0055(3)
K(2) 0.0322(5) 0.0268(4) 0.0291(4) -0.0030(3) 0.0099(3) 0.0020(3)
K(3) 0.0234(4) 0.0244(4) 0.0259(4) -0.0003(3) 0.0036(3) 0.0008(3)
K(4) 0.0374(5) 0.0296(4) 0.0278(4) 0.0103(4) 0.0039(4) 0.0022(3)
O(1) 0.0320(14) 0.0309(14) 0.040(2) 0.0097(12) -0.0003(12) 0.0100(12)
O(2) 0.042(2) 0.0346(15) 0.0304(15) 0.0037(12) 0.0152(12) -0.0026(12)
O(3) 0.0274(14) 0.045(2) 0.0334(15) -0.0046(12) -0.0022(12) 0.0064(13)
O(4) 0.0368(15) 0.0248(13) 0.0320(14) 0.0016(11) 0.0165(12) 0.0028(11)
O(5) 0.0276(13) 0.0316(14) 0.0285(14) 0.0115(11) 0.0034(11) 0.0064(11)
O(6) 0.041(2) 0.0273(14) 0.0318(14) -0.0026(11) 0.0097(12) 0.0098(11)
O(7) 0.0287(14) 0.043(2) 0.0331(15) -0.0042(12) -0.0020(12) 0.0007(12)
O(8) 0.0298(14) 0.0291(14) 0.032(2) -0.0064(11) 0.0081(11) 0.0036(11)
O(9) 0.030(2) 0.0358(14) 0.0221(13) -0.0102(11) 0.0000(11) -0.0012(11)
O(10) 0.0416(16) 0.0291(14) 0.0313(15) 0.0130(12) 0.0024(12) 0.0048(11)
O(11) 0.0182(12) 0.027(2) 0.026(2) -0.0010(10) -0.0002(10) -0.0014(10)
O(12) 0.036(2) 0.0245(13) 0.0276(14) -0.0072(11) 0.0047(11) 0.0036(11)
O(13) 0.0291(15) 0.0411(16) 0.039(2) 0.0070(12) 0.0130(12) -0.0064(13)
O(14) 0.0263(13) 0.0250(13) 0.030(2) 0.0020(10) -0.0017(11) 0.0047(10)

loop_
_atom_type_symbol
_atom_type_scat_dispersion_real
_atom_type_scat_dispersion_imag
_atom_type_scat_source
K 0.179 0.250 'International Tables  Vol C '
Cr 0.284 0.624 'International Tables  Vol C '
O 0.008 0.006 'International Tables  Vol C '

loop_
_geom_angle_atom_site_label_1
_geom_angle_atom_site_label_2
_geom_angle_atom_site_label_3
_geom_angle_site_symmetry_1
_geom_angle_site_symmetry_3
_geom_angle
_geom_angle_publ_flag
O(1) Cr(1) O(2) . . 109.10(14) yes
O(1) Cr(1) O(3) . . 110.92(14) yes
O(1) Cr(1) O(4) . . 110.10(13) yes
O(2) Cr(1) O(3) . . 110.61(14) yes
O(2) Cr(1) O(4) . . 106.72(13) yes
O(3) Cr(1) O(4) . . 109.31(13) yes
O(4) Cr(2) O(5) . . 108.71(13) yes
O(4) Cr(2) O(6) . . 109.59(13) yes
O(4) Cr(2) O(7) . . 110.38(13) yes
O(5) Cr(2) O(6) . . 109.00(14) yes
O(5) Cr(2) O(7) . . 109.32(14) yes
O(6) Cr(2) O(7) . . 109.81(14) yes
O(8) Cr(3) O(9) . . 109.34(13) yes
O(8) Cr(3) O(10) . . 109.99(14) yes
O(8) Cr(3) O(11) . . 109.07(12) yes
O(9) Cr(3) O(10) . . 111.19(14) yes
O(9) Cr(3) O(11) . . 106.57(12) yes
O(10) Cr(3) O(11) . . 110.59(12) yes
O(11) Cr(4) O(12) . . 109.63(12) yes
O(11) Cr(4) O(13) . . 109.52(13) yes
O(11) Cr(4) O(14) . . 108.40(12) yes
O(12) Cr(4) O(13) . . 110.65(14) yes
O(12) Cr(4) O(14) . . 108.50(13) yes
O(13) Cr(4) O(14) . . 110.10(14) yes
O(1) K(1) O(3) . 1_655 154.54(8) no
O(1) K(1) O(5) . . 78.67(8) no
O(1) K(1) O(5) . 2_766 77.42(8) no
O(1) K(1) O(6) . 2_776 102.20(8) no
O(1) K(1) O(8) . 2_766 111.60(8) no
O(1) K(1) O(9) . 2_766 65.04(8) no
O(3) K(1) O(5) 1_655 . 76.68(8) no
O(3) K(1) O(5) 1_655 2_766 89.10(8) no
O(3) K(1) O(6) 1_655 2_776 81.26(8) no
O(3) K(1) O(8) 1_655 2_766 93.58(8) no
O(3) K(1) O(9) 1_655 2_766 132.50(9) no
O(5) K(1) O(5) . 2_766 72.39(9) no
O(5) K(1) O(6) . 2_776 83.46(8) no
O(5) K(1) O(8) . 2_766 168.45(8) no
O(5) K(1) O(9) . 2_766 135.57(8) no
O(5) K(1) O(6) 2_766 2_776 155.50(8) no
O(5) K(1) O(8) 2_766 2_766 114.18(8) no
O(5) K(1) O(9) 2_766 2_766 75.32(8) no
O(6) K(1) O(8) 2_776 2_766 89.00(8) no
O(6) K(1) O(9) 2_776 2_766 127.24(8) no
O(8) K(1) O(9) 2_766 2_766 55.87(7) no
O(1) K(2) O(2) 2_666 2_676 141.69(8) no
O(1) K(2) O(3) 2_666 . 69.68(8) no
O(1) K(2) O(4) 2_666 2_676 144.48(8) no
O(1) K(2) O(5) 2_666 1_455 77.17(8) no
O(1) K(2) O(6) 2_666 1_455 123.12(8) no
O(1) K(2) O(7) 2_666 . 74.43(8) no
O(1) K(2) O(9) 2_666 1_455 61.81(8) no
O(1) K(2) O(13) 2_666 2_665 120.91(8) no
O(1) K(2) O(14) 2_666 2_665 88.32(8) no
O(2) K(2) O(3) 2_676 . 109.58(8) no
O(2) K(2) O(4) 2_676 2_676 55.70(7) no
O(2) K(2) O(5) 2_676 1_455 140.81(8) no
O(2) K(2) O(6) 2_676 1_455 93.78(7) no
O(2) K(2) O(7) 2_676 . 68.95(8) no
O(2) K(2) O(9) 2_676 1_455 125.27(8) no
O(2) K(2) O(13) 2_676 2_665 66.59(8) no
O(2) K(2) O(14) 2_676 2_665 67.89(7) no
O(3) K(2) O(4) . 2_676 74.97(8) no
O(3) K(2) O(5) . 1_455 74.07(8) no
O(3) K(2) O(6) . 1_455 110.23(8) no
O(3) K(2) O(7) . . 74.43(8) no
O(3) K(2) O(9) . 1_455 124.25(8) no
O(3) K(2) O(13) . 2_665 167.76(8) no
O(3) K(2) O(14) . 2_665 140.12(8) no
O(4) K(2) O(5) 2_676 1_455 90.16(8) no
O(4) K(2) O(6) 2_676 1_455 66.60(7) no
O(4) K(2) O(7) 2_676 . 99.58(8) no
O(4) K(2) O(9) 2_676 1_455 143.87(8) no
O(4) K(2) O(13) 2_676 2_665 93.91(7) no
O(4) K(2) O(14) 2_676 2_665 122.42(8) no
O(5) K(2) O(7) 1_455 . 143.20(8) no
O(5) K(2) O(9) 1_455 1_455 70.05(7) no
O(5) K(2) O(13) 1_455 2_665 101.33(7) no
O(5) K(2) O(14) 1_455 2_665 134.38(8) no
O(6) K(2) O(9) 1_455 1_455 77.57(7) no
O(6) K(2) O(13) 1_455 2_665 59.60(6) no
O(6) K(2) O(14) 1_455 2_665 109.65(7) no
O(7) K(2) O(9) . 1_455 114.49(8) no
O(7) K(2) O(13) . 2_665 113.16(7) no
O(7) K(2) O(14) . 2_665 67.64(8) no
O(9) K(2) O(13) 1_455 2_665 62.59(7) no
O(9) K(2) O(14) 1_455 2_665 65.01(7) no
O(13) K(2) O(14) 2_665 2_665 50.62(7) no
O(2) K(3) O(7) 2_666 1_545 68.57(8) no
O(2) K(3) O(8) 2_666 . 68.42(8) no
O(2) K(3) O(10) 2_666 1_545 138.29(9) no
O(2) K(3) O(12) 2_666 . 127.24(8) no
O(2) K(3) O(12) 2_666 2_655 71.80(8) no
O(2) K(3) O(13) 2_666 2_755 131.38(8) no
O(2) K(3) O(14) 2_666 2_655 68.55(8) no
O(6) K(3) O(7) 1_545 1_545 52.32(7) no
O(6) K(3) O(8) 1_545 . 85.11(8) no
O(6) K(3) O(10) 1_545 1_545 113.57(8) no
O(6) K(3) O(12) 1_545 . 139.07(8) no
O(6) K(3) O(12) 1_545 2_655 141.10(8) no
O(6) K(3) O(13) 1_545 2_755 69.44(8) no
O(6) K(3) O(14) 1_545 2_655 113.01(8) no
O(7) K(3) O(8) 1_545 . 127.53(8) no
O(7) K(3) O(10) 1_545 1_545 81.16(8) no
O(7) K(3) O(12) 1_545 . 160.54(7) no
O(7) K(3) O(12) 1_545 2_655 115.18(7) no
O(7) K(3) O(13) 1_545 2_755 104.20(8) no
O(7) K(3) O(14) 1_545 2_655 64.72(7) no
O(8) K(3) O(10) . 1_545 150.49(8) no
O(8) K(3) O(12) . . 71.89(7) no
O(8) K(3) O(12) . 2_655 77.32(7) no
O(8) K(3) O(13) . 2_755 83.26(8) no
O(8) K(3) O(14) . 2_655 122.29(8) no
O(10) K(3) O(12) 1_545 . 79.42(8) no
O(10) K(3) O(12) 1_545 2_655 97.79(8) no
O(10) K(3) O(13) 1_545 2_755 82.56(8) no
O(10) K(3) O(14) 1_545 2_655 72.90(8) no
O(12) K(3) O(12) . 2_655 66.64(9) no
O(12) K(3) O(14) . 2_655 107.91(8) no
O(12) K(3) O(13) 2_655 2_755 140.25(8) no
O(12) K(3) O(14) 2_655 2_655 53.80(7) no
O(13) K(3) O(14) 2_755 2_655 154.17(8) no
O(1) K(4) O(2) 1_554 1_554 51.42(7) no
O(1) K(4) O(8) 1_554 2_665 94.13(8) no
O(1) K(4) O(9) 1_554 2_765 62.92(7) no
O(1) K(4) O(10) 1_554 . 161.77(8) no
O(1) K(4) O(11) 1_554 2_765 108.39(8) no
O(1) K(4) O(12) 1_554 1_565 116.42(8) no
O(1) K(4) O(14) 1_554 . 86.43(8) no
O(2) K(4) O(8) 1_554 2_665 64.22(7) no
O(2) K(4) O(9) 1_554 2_765 106.90(7) no
O(2) K(4) O(10) 1_554 . 145.71(7) no
O(2) K(4) O(11) 1_554 2_765 120.08(8) no
O(2) K(4) O(12) 1_554 1_565 70.50(7) no
O(2) K(4) O(14) 1_554 . 129.17(8) no
O(8) K(4) O(9) 2_665 2_765 151.53(8) no
O(8) K(4) O(10) 2_665 . 92.48(8) no
O(8) K(4) O(11) 2_665 2_765 153.70(8) no
O(8) K(4) O(12) 2_665 1_565 80.28(8) no
O(8) K(4) O(14) 2_665 . 97.45(8) no
O(9) K(4) O(10) 2_765 . 104.98(8) no
O(9) K(4) O(11) 2_765 2_765 54.73(7) no
O(9) K(4) O(12) 2_765 1_565 123.90(8) no
O(9) K(4) O(14) 2_765 . 66.29(7) no
O(10) K(4) O(11) . 2_765 70.30(8) no
O(10) K(4) O(12) . 1_565 81.45(8) no
O(10) K(4) O(14) . . 75.86(8) no
O(11) K(4) O(12) 2_765 1_565 77.66(7) no
O(11) K(4) O(14) 2_765 . 97.32(7) no
O(12) K(4) O(14) 1_565 . 157.10(8) yes
Cr(1) O(1) K(1) . . 114.41(13) yes
Cr(1) O(1) K(2) . 2_666 144.37(15) yes
Cr(1) O(1) K(4) . 1_556 103.20(12) yes
K(1) O(1) K(2) . 2_666 93.35(8) yes
K(1) O(1) K(4) . 1_556 103.98(9) yes
K(2) O(1) K(4) 2_666 1_556 90.34(8) yes
Cr(1) O(2) K(2) . 2_676 98.71(12) yes
Cr(1) O(2) K(3) . 2_666 155.11(15) yes
Cr(1) O(2) K(4) . 1_556 93.77(11) yes
K(2) O(2) K(3) 2_676 2_666 99.02(8) yes
K(2) O(2) K(4) 2_676 1_556 127.43(10) yes
K(3) O(2) K(4) 2_666 1_556 89.19(7) yes
Cr(1) O(3) K(1) . 1_455 119.56(14) yes
Cr(1) O(3) K(2) . . 124.99(14) yes
K(1) O(3) K(2) 1_455 . 102.34(9) yes
Cr(1) O(4) Cr(2) . . 127.29(14) yes
Cr(1) O(4) K(2) . 2_676 98.65(10) yes
Cr(2) O(4) K(2) . 2_676 133.52(12) yes
Cr(2) O(5) K(1) . . 119.78(12) yes
Cr(2) O(5) K(1) . 2_766 113.98(13) yes
Cr(2) O(5) K(2) . 1_655 108.81(12) yes
K(1) O(5) K(1) . 2_766 107.61(9) yes
K(1) O(5) K(2) . 1_655 104.51(9) yes
K(1) O(5) K(2) 2_766 1_655 99.89(8) yes
Cr(2) O(6) K(1) . 2_776 146.63(15) yes
Cr(2) O(6) K(2) . 1_655 89.56(11) yes
Cr(2) O(6) K(3) . 1_565 101.94(12) yes
K(1) O(6) K(2) 2_776 1_655 114.28(9) yes
K(1) O(6) K(3) 2_776 1_565 93.54(8) yes
K(2) O(6) K(3) 1_655 1_565 106.53(8) yes
Cr(2) O(7) K(2) . . 120.15(14) yes
Cr(2) O(7) K(3) . 1_565 95.82(12) yes
K(2) O(7) K(3) . 1_565 95.73(8) yes
Cr(3) O(8) K(1) . 2_766 96.60(11) yes
Cr(3) O(8) K(3) . . 132.76(13) yes
Cr(3) O(8) K(4) . 2_665 117.50(13) yes
K(1) O(8) K(3) 2_766 . 92.33(8) yes
K(1) O(8) K(4) 2_766 2_665 121.29(9) yes
K(3) O(8) K(4) . 2_665 96.09(8) yes
Cr(3) O(9) K(1) . 2_766 97.92(11) yes
Cr(3) O(9) K(2) . 1_655 168.24(14) yes
Cr(3) O(9) K(4) . 2_765 101.45(11) yes
K(1) O(9) K(2) 2_766 1_655 90.01(7) yes
K(1) O(9) K(4) 2_766 2_765 104.54(9) yes
K(2) O(9) K(4) 1_655 2_765 84.82(7) yes
Cr(3) O(10) K(3) . 1_565 122.12(14) yes
Cr(3) O(10) K(4) . . 124.79(13) yes
K(3) O(10) K(4) 1_565 . 100.88(9) yes
Cr(3) O(11) Cr(4) . . 124.19(13) yes
Cr(3) O(11) K(4) . 2_765 96.82(9) yes
Cr(4) O(11) K(4) . 2_765 137.61(11) yes
Cr(4) O(12) K(3) . . 131.24(13) yes
Cr(4) O(12) K(3) . 2_655 96.38(11) yes
Cr(4) O(12) K(4) . 1_545 117.77(13) yes
K(3) O(12) K(3) . 2_655 113.36(9) yes
K(3) O(12) K(4) . 1_545 97.92(8) yes
K(3) O(12) K(4) 2_655 1_545 95.01(8) yes
Cr(4) O(13) K(2) . 2_665 88.94(11) yes
Cr(4) O(13) K(3) . 2_755 139.24(15) yes
K(2) O(13) K(3) 2_665 2_755 106.93(9) yes
Cr(4) O(14) K(2) . 2_665 110.09(12) yes
Cr(4) O(14) K(3) . 2_655 101.01(11) yes
Cr(4) O(14) K(4) . . 124.55(12) yes
K(2) O(14) K(3) 2_665 2_655 104.82(8) yes
K(2) O(14) K(4) 2_665 . 93.94(8) yes
K(3) O(14) K(4) 2_655 . 120.54(9) yes

loop_
_geom_bond_atom_site_label_1
_geom_bond_atom_site_label_2
_geom_bond_site_symmetry_2
_geom_bond_distance
_geom_bond_publ_flag
Cr(1) O(1) . 1.611(2) yes
Cr(1) O(2) . 1.613(3) yes
Cr(1) O(3) . 1.604(3) yes
Cr(1) O(4) . 1.788(3) yes
Cr(2) O(4) . 1.782(2) yes
Cr(2) O(5) . 1.615(2) yes
Cr(2) O(6) . 1.614(3) yes
Cr(2) O(7) . 1.605(3) yes
Cr(3) O(8) . 1.618(3) yes
Cr(3) O(9) . 1.615(2) yes
Cr(3) O(10) . 1.606(3) yes
Cr(3) O(11) . 1.778(2) yes
Cr(4) O(11) . 1.787(2) yes
Cr(4) O(12) . 1.619(3) yes
Cr(4) O(13) . 1.604(3) yes
Cr(4) O(14) . 1.619(2) yes
K(1) O(1) . 2.879(3) yes
K(1) O(3) 1_655 2.707(3) yes
K(1) O(5) . 2.714(3) yes
K(1) O(5) 2_766 2.695(3) yes
K(1) O(6) 2_776 2.687(3) yes
K(1) O(8) 2_766 2.831(3) yes
K(1) O(9) 2_766 2.799(3) yes
K(2) O(1) 2_666 2.847(3) yes
K(2) O(2) 2_676 2.979(3) yes
K(2) O(3) . 2.835(3) yes
K(2) O(4) 2_676 2.863(3) yes
K(2) O(5) 1_455 2.746(3) yes
K(2) O(6) 1_455 3.239(3) yes
K(2) O(7) . 2.922(3) yes
K(2) O(9) 1_455 3.085(3) yes
K(2) O(13) 2_665 3.308(3) yes
K(2) O(14) 2_665 2.762(3) yes
K(3) O(2) 2_666 2.859(3) yes
K(3) O(6) 1_545 2.902(3) yes
K(3) O(7) 1_545 3.064(3) yes
K(3) O(8) . 2.818(3) yes
K(3) O(10) 1_545 2.749(3) yes
K(3) O(12) . 2.879(3) yes
K(3) O(12) 2_655 2.961(3) yes
K(3) O(13) 2_755 2.810(3) yes
K(3) O(14) 2_655 2.842(3) yes
K(4) O(1) 1_554 2.896(3) yes
K(4) O(2) 1_554 3.138(3) yes
K(4) O(8) 2_665 2.849(3) yes
K(4) O(9) 2_765 2.953(3) yes
K(4) O(10) . 2.761(3) yes
K(4) O(11) 2_765 2.967(2) yes
K(4) O(12) 1_565 2.752(3) yes
K(4) O(14) . 2.810(3) yes

loop_
_geom_contact_atom_site_label_1
_geom_contact_atom_site_label_2
_geom_contact_distance
_geom_contact_site_symmetry_2
_geom_contact_publ_flag
Cr(3) O(11) 3.579(3) 2_765 no
Cr(4) O(9) 3.509(3) 2_765 no
Cr(4) O(2) 3.528(3) 1_544 no
K(1) O(6) 2.687(3) 2_776 no
K(1) O(5) 2.695(3) 2_766 no
K(1) O(3) 2.707(3) 1_655 no
K(1) O(5) 2.714(3) . no
K(1) O(9) 2.799(3) 2_766 no
K(1) O(8) 2.831(3) 2_766 no
K(1) O(1) 2.879(3) . no
K(1) O(7) 3.379(3) 2_766 no
K(2) O(5) 2.746(3) 1_455 no
K(2) O(14) 2.762(3) 2_665 no
K(2) O(3) 2.835(3) . no
K(2) O(1) 2.847(3) 2_666 no
K(2) O(4) 2.863(3) 2_676 no
K(2) O(7) 2.922(3) . no
K(2) O(2) 2.979(3) 2_676 no
K(2) O(9) 3.085(3) 1_455 no
K(2) O(6) 3.239(3) 1_455 no
K(2) O(13) 3.308(3) 2_665 no
K(3) O(10) 2.749(3) 1_545 no
K(3) O(13) 2.810(3) 2_755 no
K(3) O(8) 2.818(3) . no
K(3) O(14) 2.842(3) 2_655 no
K(3) O(2) 2.859(3) 2_666 no
K(3) O(12) 2.879(3) . no
K(3) O(6) 2.902(3) 1_545 no
K(3) O(12) 2.961(3) 2_655 no
K(3) O(7) 3.064(3) 1_545 no
K(4) O(12) 2.752(3) 1_565 no
K(4) O(10) 2.761(3) . no
K(4) O(14) 2.810(3) . no
K(4) O(8) 2.849(3) 2_665 no
K(4) O(1) 2.896(3) 1_554 no
K(4) O(9) 2.953(3) 2_765 no
K(4) O(11) 2.967(2) 2_765 no
K(4) O(2) 3.138(3) 1_554 no
O(1) O(9) 3.053(4) 2_766 no
O(1) O(3) 3.246(4) 2_666 no
O(1) O(5) 3.489(4) 2_766 no
O(1) O(7) 3.490(4) 2_666 no
O(2) O(8) 3.192(4) 2_666 no
O(2) O(14) 3.210(4) 1_566 no
O(2) O(12) 3.414(4) 1_566 no
O(2) O(13) 3.462(4) 1_566 no
O(3) O(3) 3.328(6) 2_666 no
O(3) O(5) 3.362(4) 1_455 no
O(3) O(7) 3.422(4) 2_666 no
O(4) O(6) 3.365(4) 2_776 no
O(5) O(5) 3.194(5) 2_766 no
O(5) O(9) 3.358(4) . no
O(5) O(6) 3.595(4) 2_776 no
O(6) O(13) 3.254(4) 2_765 no
O(7) O(14) 3.166(4) 2_665 no
O(7) O(9) 3.509(4) . no
O(9) O(14) 3.154(4) 2_765 no
O(9) O(13) 3.326(4) 2_765 no
O(9) O(11) 3.574(4) 2_765 no
O(10) O(10) 3.227(6) 2_665 no
O(10) O(11) 3.303(4) 2_765 no
O(10) O(14) 3.322(4) 2_665 no
O(10) O(12) 3.597(4) 1_565 no
O(11) O(11) 3.349(5) 2_765 no
O(11) O(13) 3.357(4) 2_755 no
O(11) O(12) 3.590(3) 2_755 no
O(12) O(13) 3.443(4) 2_755 no

loop_
_geom_torsion_atom_site_label_1
_geom_torsion_atom_site_label_2
_geom_torsion_atom_site_label_3
_geom_torsion_atom_site_label_4
_geom_torsion_site_symmetry_2
_geom_torsion_site_symmetry_3
_geom_torsion_site_symmetry_4
_geom_torsion
_geom_torsion_publ_flag
Cr(1) O(1) K(1) O(3) . . 1_655 -71.9(3) no
Cr(1) O(1) K(1) O(5) . . . -57.30(14) no
Cr(1) O(1) K(1) O(5) . . 2_766 -131.54(15) no
Cr(1) O(1) K(1) O(6) . . 2_776 23.37(16) no
Cr(1) O(1) K(1) O(8) . . 2_766 117.17(14) no
Cr(1) O(1) K(1) O(9) . . 2_766 148.98(17) no
Cr(1) O(1) K(2) O(2) . 2_666 1_545 -56.3(3) no
Cr(1) O(1) K(2) O(3) . 2_666 2_666 39.9(2) no
Cr(1) O(1) K(2) O(4) . 2_666 1_545 45.7(3) no
Cr(1) O(1) K(2) O(5) . 2_666 2_766 117.4(3) no
Cr(1) O(1) K(2) O(6) . 2_666 2_766 141.3(2) no
Cr(1) O(1) K(2) O(7) . 2_666 2_666 -39.0(3) no
Cr(1) O(1) K(2) O(9) . 2_666 2_766 -168.6(3) no
Cr(1) O(1) K(4) K(1) . 1_556 . -119.72(16) no
Cr(1) O(1) K(4) O(2) . 1_556 . -9.77(10) no
Cr(1) O(2) K(2) O(3) . 2_676 2_676 58.00(14) no
Cr(1) O(2) K(2) O(4) . 2_676 . 3.17(10) no
Cr(1) O(2) K(2) O(5) . 2_676 2_776 -30.59(19) no
Cr(1) O(2) K(2) O(6) . 2_676 2_776 -55.04(12) no
Cr(1) O(2) K(2) O(7) . 2_676 2_676 121.75(13) no
Cr(1) O(2) K(2) O(9) . 2_676 2_776 -132.48(11) no
Cr(1) O(2) K(3) O(6) . 2_666 2_676 -40.0(3) no
Cr(1) O(2) K(3) O(7) . 2_666 2_676 -96.4(4) no
Cr(1) O(2) K(3) O(8) . 2_666 2_666 52.8(3) no
Cr(1) O(2) K(3) O(10) . 2_666 2_676 -142.8(3) no
Cr(1) O(2) K(3) O(12) . 2_666 2_666 96.8(4) no
Cr(1) O(2) K(4) O(1) . 1_556 . 9.52(10) no
Cr(1) O(3) K(2) O(1) . . 2_666 126.04(18) no
Cr(1) O(3) K(2) O(2) . . 2_676 -13.11(19) no
Cr(1) O(3) K(2) O(4) . . 2_676 -57.47(16) no
Cr(1) O(3) K(2) O(5) . . 1_455 -152.04(19) no
Cr(1) O(3) K(2) O(6) . . 1_455 -114.98(16) no
Cr(1) O(3) K(2) O(7) . . . 47.22(16) no
Cr(1) O(3) K(2) O(9) . . 1_455 156.54(14) no
Cr(1) O(3) K(2) O(13) . . 2_665 -82.7(4) no
Cr(1) O(3) K(2) O(14) . . 2_665 65.5(2) no
Cr(1) O(4) Cr(2) O(5) . . . -66.7(2) no
Cr(1) O(4) Cr(2) O(6) . . . 174.30(17) no
Cr(1) O(4) Cr(2) O(7) . . . 53.2(2) no
Cr(1) O(4) K(2) O(2) . 2_676 . -2.86(9) no
Cr(1) O(4) K(2) O(3) . 2_676 2_676 -129.96(12) no
Cr(1) O(4) K(2) O(5) . 2_676 2_776 156.59(11) no
Cr(1) O(4) K(2) O(6) . 2_676 2_776 109.61(12) no
Cr(1) O(4) K(2) O(7) . 2_676 2_676 -59.07(11) no
Cr(1) O(4) K(2) O(9) . 2_676 2_776 101.67(14) no
Cr(2) O(4) Cr(1) O(1) . . . 58.7(2) no
Cr(2) O(4) Cr(1) O(2) . . . 177.00(18) no
Cr(2) O(4) Cr(1) O(3) . . . -63.3(2) no
Cr(2) O(4) K(2) O(2) . 2_676 . -174.6(2) no
Cr(2) O(4) K(2) O(3) . 2_676 2_676 58.32(17) no
Cr(2) O(4) K(2) O(5) . 2_676 2_776 -15.13(18) no
Cr(2) O(4) K(2) O(6) . 2_676 2_776 -62.10(17) no
Cr(2) O(4) K(2) O(7) . 2_676 2_676 129.22(17) no
Cr(2) O(4) K(2) O(9) . 2_676 2_776 -70.0(2) no
Cr(2) O(5) K(1) O(1) . . . 52.06(15) no
Cr(2) O(5) K(1) O(3) . . 1_655 -134.36(16) no
Cr(2) O(5) K(1) O(5) . . 2_766 132.3(2) no
Cr(2) O(5) K(1) O(6) . . 2_776 -51.82(15) no
Cr(2) O(5) K(1) O(8) . . 2_766 -101.4(4) no
Cr(2) O(5) K(1) O(9) . . 2_766 87.04(18) no
Cr(2) O(5) K(1) O(1) . 2_766 2_766 142.70(14) no
Cr(2) O(5) K(1) O(5) . 2_766 2_766 -135.37(18) no
Cr(2) O(5) K(1) O(6) . 2_766 1_545 -125.43(19) no
Cr(2) O(5) K(1) O(8) . 2_766 . 34.45(16) no
Cr(2) O(5) K(1) O(9) . 2_766 . 75.56(13) no
Cr(2) O(5) K(2) O(1) . 1_655 2_766 -146.91(14) no
Cr(2) O(5) K(2) O(2) . 1_655 2_776 39.2(2) no
Cr(2) O(5) K(2) O(4) . 1_655 2_776 66.56(13) no
Cr(2) O(5) K(2) O(6) . 1_655 . 7.29(10) no
Cr(2) O(5) K(2) O(9) . 1_655 . -82.56(13) no
Cr(2) O(5) K(2) O(13) . 1_655 2_765 -27.46(14) no
Cr(2) O(5) K(2) O(14) . 1_655 2_765 -72.28(16) no
Cr(2) O(6) K(1) O(1) . 2_776 2_776 131.3(3) no
Cr(2) O(6) K(1) O(5) . 2_776 2_776 54.4(3) no
Cr(2) O(6) K(2) O(1) . 1_655 2_766 23.53(15) no
Cr(2) O(6) K(2) O(2) . 1_655 2_776 -167.33(11) no
Cr(2) O(6) K(2) O(4) . 1_655 2_776 -117.42(12) no
Cr(2) O(6) K(2) O(5) . 1_655 . -6.91(9) no
Cr(2) O(6) K(2) O(9) . 1_655 . 67.36(11) no
Cr(2) O(6) K(2) O(13) . 1_655 2_765 132.70(13) no
Cr(2) O(6) K(2) O(14) . 1_655 2_765 124.82(11) no
Cr(2) O(6) K(3) O(2) . 1_565 2_676 80.23(13) no
Cr(2) O(6) K(3) O(7) . 1_565 . 2.00(9) no
Cr(2) O(6) K(3) O(10) . 1_565 . -54.71(15) no
Cr(2) O(7) K(2) O(1) . . 2_666 -128.45(17) no
Cr(2) O(7) K(2) O(2) . . 2_676 62.99(15) no
Cr(2) O(7) K(2) O(3) . . . -55.70(15) no
Cr(2) O(7) K(2) O(4) . . 2_676 15.63(17) no
Cr(2) O(7) K(2) O(5) . . 1_455 -87.7(2) no
Cr(2) O(7) K(2) O(6) . . 1_455 52.3(3) no
Cr(2) O(7) K(2) O(9) . . 1_455 -176.71(14) no
Cr(2) O(7) K(2) O(13) . . 2_665 114.11(15) no
Cr(2) O(7) K(2) O(14) . . 2_665 136.86(18) no
Cr(2) O(7) K(3) O(2) . 1_565 2_676 -82.04(12) no
Cr(2) O(7) K(3) O(6) . 1_565 . -1.98(9) no
Cr(2) O(7) K(3) O(10) . 1_565 . 127.19(12) no
Cr(3) O(8) K(1) O(1) . 2_766 2_766 -32.08(13) no
Cr(3) O(8) K(1) O(5) . 2_766 . 53.39(13) no
Cr(3) O(8) K(1) O(5) . 2_766 2_766 176.1(3) no
Cr(3) O(8) K(1) O(6) . 2_766 1_545 -134.81(11) no
Cr(3) O(8) K(1) O(9) . 2_766 . 3.17(9) no
Cr(3) O(8) K(3) O(2) . . 2_666 172.3(2) no
Cr(3) O(8) K(3) O(6) . . 1_545 102.40(19) no
Cr(3) O(8) K(3) O(7) . . 1_545 135.32(16) no
Cr(3) O(8) K(3) O(10) . . 1_545 -29.2(3) no
Cr(3) O(8) K(3) O(12) . . . -43.26(18) no
Cr(3) O(8) K(3) O(12) . . 2_655 -112.53(19) no
Cr(3) O(8) K(3) O(13) . . 2_755 32.57(18) no
Cr(3) O(8) K(3) O(14) . . 2_655 -143.40(16) no
Cr(3) O(8) K(4) O(9) . 2_665 1_455 -89.9(2) no
Cr(3) O(8) K(4) O(10) . 2_665 2_665 38.57(14) no
Cr(3) O(8) K(4) O(11) . 2_665 1_455 86.2(2) no
Cr(3) O(8) K(4) O(12) . 2_665 2_655 119.46(15) no
Cr(3) O(8) K(4) O(14) . 2_665 2_665 -37.49(15) no
Cr(3) O(9) K(1) O(1) . 2_766 2_766 140.51(14) no
Cr(3) O(9) K(1) O(5) . 2_766 . -136.75(13) no
Cr(3) O(9) K(1) O(5) . 2_766 2_766 178.83(10) no
Cr(3) O(9) K(1) O(6) . 2_766 1_545 54.01(16) no
Cr(3) O(9) K(1) O(8) . 2_766 . -3.19(9) no
Cr(3) O(9) K(2) O(1) . 1_655 2_766 -176.6(7) no
Cr(3) O(9) K(2) O(2) . 1_655 2_776 -41.2(7) no
Cr(3) O(9) K(2) O(4) . 1_655 2_776 37.1(7) no
Cr(3) O(9) K(2) O(5) . 1_655 . 97.6(7) no
Cr(3) O(9) K(2) O(6) . 1_655 . 44.6(7) no
Cr(3) O(9) K(2) O(13) . 1_655 2_765 -17.4(7) no
Cr(3) O(9) K(2) O(14) . 1_655 2_765 -74.3(7) no
Cr(3) O(9) K(4) O(8) . 2_765 1_655 -177.73(13) no
Cr(3) O(9) K(4) O(10) . 2_765 2_765 56.29(13) no
Cr(3) O(9) K(4) O(11) . 2_765 . 4.36(9) no
Cr(3) O(9) K(4) O(12) . 2_765 2_755 -33.39(15) no
Cr(3) O(9) K(4) O(14) . 2_765 2_765 123.11(13) no
Cr(3) O(10) K(3) O(2) . 1_565 2_676 -84.9(2) no
Cr(3) O(10) K(3) O(6) . 1_565 . 0.2(2) no
Cr(3) O(10) K(3) O(7) . 1_565 . -41.85(16) no
Cr(3) O(10) K(4) O(1) . . 1_554 31.1(4) no
Cr(3) O(10) K(4) O(2) . . 1_554 -172.83(13) no
Cr(3) O(10) K(4) O(8) . . 2_665 142.34(17) no
Cr(3) O(10) K(4) O(9) . . 2_765 -14.95(19) no
Cr(3) O(10) K(4) O(11) . . 2_765 -58.00(17) no
Cr(3) O(10) K(4) O(12) . . 1_565 -137.87(19) no
Cr(3) O(10) K(4) O(14) . . . 45.28(17) no
Cr(3) O(11) Cr(4) O(12) . . . -59.45(19) no
Cr(3) O(11) Cr(4) O(13) . . . 178.96(17) no
Cr(3) O(11) Cr(4) O(14) . . . 58.82(19) no
Cr(3) O(11) K(4) O(8) . 2_765 1_655 178.35(14) no
Cr(3) O(11) K(4) O(9) . 2_765 . -3.91(8) no
Cr(3) O(11) K(4) O(10) . 2_765 2_765 -130.03(11) no
Cr(3) O(11) K(4) O(12) . 2_765 2_755 144.75(11) no
Cr(3) O(11) K(4) O(14) . 2_765 2_765 -57.94(11) no
Cr(4) O(11) Cr(3) O(8) . . . 56.84(19) no
Cr(4) O(11) Cr(3) O(9) . . . 174.78(16) no
Cr(4) O(11) Cr(3) O(10) . . . -64.2(2) no
Cr(4) O(11) K(4) O(8) . 2_765 1_655 12.3(3) no
Cr(4) O(11) K(4) O(9) . 2_765 . -170.0(2) no
Cr(4) O(11) K(4) O(10) . 2_765 2_765 63.90(17) no
Cr(4) O(11) K(4) O(12) . 2_765 2_755 -21.32(17) no
Cr(4) O(11) K(4) O(14) . 2_765 2_765 135.99(17) no
Cr(4) O(12) K(3) O(2) . . 2_666 81.7(2) no
Cr(4) O(12) K(3) O(6) . . 1_545 -20.1(2) no
Cr(4) O(12) K(3) O(7) . . 1_545 -137.6(2) no
Cr(4) O(12) K(3) O(8) . . . 38.99(17) no
Cr(4) O(12) K(3) O(10) . . 1_545 -134.01(19) no
Cr(4) O(12) K(3) O(12) . . 2_655 122.6(2) no
Cr(4) O(12) K(3) O(13) . . 2_755 -48.88(17) no
Cr(4) O(12) K(3) O(14) . . 2_655 158.00(16) no
Cr(4) O(12) K(3) O(8) . 2_655 2_655 144.04(12) no
Cr(4) O(12) K(3) O(12) . 2_655 2_655 -140.42(16) no
Cr(4) O(12) K(3) O(13) . 2_655 1_455 -153.26(11) no
Cr(4) O(12) K(3) O(14) . 2_655 . -3.45(9) no
Cr(4) O(12) K(4) O(8) . 1_545 2_655 -124.67(15) no
Cr(4) O(12) K(4) O(9) . 1_545 2_755 38.95(18) no
Cr(4) O(12) K(4) O(11) . 1_545 2_755 69.73(14) no
Cr(4) O(13) K(2) O(3) . 2_665 2_665 -151.0(3) no
Cr(4) O(13) K(2) O(5) . 2_665 2_765 142.33(11) no
Cr(4) O(13) K(2) O(6) . 2_665 2_765 173.39(14) no
Cr(4) O(13) K(2) O(7) . 2_665 2_665 -24.56(13) no
Cr(4) O(13) K(2) O(9) . 2_665 2_765 82.06(11) no
Cr(4) O(13) K(2) O(14) . 2_665 . 3.01(9) no
Cr(4) O(13) K(3) O(8) . 2_755 2_755 131.3(2) no
Cr(4) O(13) K(3) O(12) . 2_755 1_655 70.5(3) no
Cr(4) O(13) K(3) O(12) . 2_755 2_755 58.3(2) no
Cr(4) O(13) K(3) O(14) . 2_755 1_655 -40.9(4) no
Cr(4) O(14) K(2) K(1) . 2_665 2_765 -118.96(18) no
Cr(4) O(14) K(2) K(3) . 2_665 2_655 107.88(15) no
Cr(4) O(14) K(2) O(3) . 2_665 2_665 168.51(11) no
Cr(4) O(14) K(2) O(5) . 2_665 2_765 -66.58(16) no
Cr(4) O(14) K(2) O(6) . 2_665 2_765 -11.97(14) no
Cr(4) O(14) K(2) O(7) . 2_665 2_665 149.44(14) no
Cr(4) O(14) K(2) O(9) . 2_665 2_765 -77.24(12) no
Cr(4) O(14) K(2) O(13) . 2_665 . -3.17(10) no
Cr(4) O(14) K(3) O(8) . 2_655 2_655 -34.85(15) no
Cr(4) O(14) K(3) O(12) . 2_655 . 3.49(9) no
Cr(4) O(14) K(3) O(12) . 2_655 2_655 44.66(12) no
Cr(4) O(14) K(3) O(13) . 2_655 1_455 135.92(17) no
Cr(4) O(14) K(4) O(1) . . 1_554 125.26(16) no
Cr(4) O(14) K(4) O(2) . . 1_554 156.31(13) no
Cr(4) O(14) K(4) O(8) . . 2_665 -141.03(15) no
Cr(4) O(14) K(4) O(9) . . 2_765 63.35(15) no
Cr(4) O(14) K(4) O(10) . . . -50.34(15) no
Cr(4) O(14) K(4) O(11) . . 2_765 17.16(16) no
Cr(4) O(14) K(4) O(12) . . 1_565 -58.4(3) no
K(1) O(1) Cr(1) O(2) . . . -96.42(15) no
K(1) O(1) Cr(1) O(3) . . . 141.49(14) no
K(1) O(1) Cr(1) O(4) . . . 20.38(17) no
K(1) O(1) K(2) O(2) . 2_666 1_545 161.27(10) no
K(1) O(1) K(2) O(3) . 2_666 2_666 -102.54(9) no
K(1) O(1) K(2) O(4) . 2_666 1_545 -96.69(13) no
K(1) O(1) K(2) O(5) . 2_666 2_766 -25.00(7) no
K(1) O(1) K(2) O(6) . 2_666 2_766 -1.07(11) no
K(1) O(1) K(2) O(7) . 2_666 2_666 178.65(9) no
K(1) O(1) K(2) O(9) . 2_666 2_766 49.04(7) no
K(1) O(1) K(4) O(2) . 1_556 . 109.96(11) no
K(1) O(5) Cr(2) O(4) . . . -11.56(17) no
K(1) O(5) Cr(2) O(6) . . . 107.85(15) no
K(1) O(5) Cr(2) O(7) . . . -132.11(15) no
K(1) O(5) K(1) O(1) . 2_766 2_766 -81.93(9) no
K(1) O(5) K(1) O(5) . 2_766 2_766 0.0000 no
K(1) O(5) K(1) O(6) . 2_766 1_545 9.9(2) no
K(1) O(5) K(1) O(8) . 2_766 . 169.82(8) no
K(1) O(5) K(1) O(9) . 2_766 . -149.07(10) no
K(1) O(5) K(2) O(1) . 1_655 2_766 84.03(9) no
K(1) O(5) K(2) O(2) . 1_655 2_776 -89.82(13) no
K(1) O(5) K(2) O(4) . 1_655 2_776 -62.50(9) no
K(1) O(5) K(2) O(6) . 1_655 . -121.77(12) no
K(1) O(5) K(2) O(9) . 1_655 . 148.38(10) no
K(1) O(5) K(2) O(13) . 1_655 2_765 -156.52(8) no
K(1) O(5) K(2) O(14) . 1_655 2_765 158.66(9) no
K(1) O(5) Cr(2) O(4) 2_766 2_766 2_766 -117.96(13) no
K(1) O(5) Cr(2) O(6) 2_766 2_766 2_766 122.64(14) no
K(1) O(5) Cr(2) O(7) 2_766 2_766 2_766 2.60(17) no
K(1) O(5) K(1) O(1) 2_766 2_766 2_766 80.25(9) no
K(1) O(5) K(1) O(5) 2_766 2_766 . 0.0000 no
K(1) O(5) K(1) O(6) 2_766 2_766 1_545 -175.87(10) no
K(1) O(5) K(1) O(8) 2_766 2_766 . -126.3(4) no
K(1) O(5) K(1) O(9) 2_766 2_766 . 45.27(14) no
K(1) O(6) Cr(2) O(4) 2_776 2_776 2_776 8.8(3) no
K(1) O(6) Cr(2) O(5) 2_776 2_776 2_776 127.6(3) no
K(1) O(6) Cr(2) O(7) 2_776 2_776 2_776 -112.6(3) no
K(1) O(8) Cr(3) K(3) 2_766 2_766 2_756 87.54(8) no
K(1) O(8) Cr(3) O(9) 2_766 2_766 2_766 4.83(14) no
K(1) O(8) Cr(3) O(10) 2_766 2_766 2_766 127.20(11) no
K(1) O(8) Cr(3) O(11) 2_766 2_766 2_766 -111.35(10) no
K(1) O(8) K(3) O(2) 2_766 2_766 1_655 -71.05(8) no
K(1) O(8) K(3) O(6) 2_766 2_766 2_776 -1.19(8) no
K(1) O(8) K(3) O(7) 2_766 2_766 2_776 -34.12(11) no
K(1) O(8) K(3) O(10) 2_766 2_766 2_776 130.38(15) no
K(1) O(8) K(3) O(12) 2_766 2_766 2_766 144.47(9) no
K(1) O(9) Cr(3) O(8) 2_766 2_766 2_766 -4.90(14) no
K(1) O(9) Cr(3) O(10) 2_766 2_766 2_766 -126.55(12) no
K(1) O(9) Cr(3) O(11) 2_766 2_766 2_766 112.86(11) no
K(2) O(1) Cr(1) O(2) 2_666 2_666 2_666 -125.6(2) no
K(2) O(1) Cr(1) O(3) 2_666 2_666 2_666 -3.5(3) no
K(2) O(1) Cr(1) O(4) 2_666 2_666 2_666 117.6(2) no
K(2) O(1) K(1) O(3) 2_666 2_666 2_566 -85.1(2) no
K(2) O(1) K(1) O(5) 2_666 2_666 1_455 -25.48(7) no
K(2) O(1) K(1) O(5) 2_666 2_666 2_666 -99.73(8) no
K(2) O(1) K(1) O(6) 2_666 2_666 1_445 179.61(8) no
K(2) O(1) K(1) O(8) 2_666 2_666 1_455 85.81(9) no
K(2) O(1) K(1) O(9) 2_666 2_666 1_455 54.00(8) no
K(2) O(2) Cr(1) O(1) 2_676 2_676 2_676 -114.55(12) no
K(2) O(2) Cr(1) O(3) 2_676 2_676 2_676 123.18(12) no
K(2) O(2) Cr(1) O(4) 2_676 2_676 2_676 4.37(14) no
K(2) O(3) Cr(1) O(1) . . . -130.49(16) no
K(2) O(3) Cr(1) O(2) . . . 108.31(17) no
K(2) O(3) Cr(1) O(4) . . . -8.9(2) no
K(2) O(4) Cr(1) O(1) 2_676 2_676 2_676 113.72(12) no
K(2) O(4) Cr(1) O(2) 2_676 2_676 2_676 -4.55(14) no
K(2) O(4) Cr(1) O(3) 2_676 2_676 2_676 -124.20(12) no
K(2) O(4) Cr(2) O(5) 2_676 2_676 2_676 -103.02(18) no
K(2) O(4) Cr(2) O(6) 2_676 2_676 2_676 16.0(2) no
K(2) O(4) Cr(2) O(7) 2_676 2_676 2_676 137.08(17) no
K(2) O(7) Cr(2) O(4) . . . 23.82(18) no
K(2) O(7) Cr(2) O(5) . . . 143.35(14) no
K(2) O(7) Cr(2) O(6) . . . -97.11(16) no
K(2) O(7) K(3) O(2) . 1_565 2_676 39.13(8) no
K(2) O(7) K(3) O(6) . 1_565 . 119.19(11) no
K(2) O(7) K(3) O(10) . 1_565 . -111.64(9) no
K(2) O(13) Cr(4) O(11) 2_665 2_665 2_665 123.32(10) no
K(2) O(13) Cr(4) O(12) 2_665 2_665 2_665 -115.71(11) no
K(2) O(13) Cr(4) O(14) 2_665 2_665 2_665 4.22(13) no
K(2) O(13) K(3) O(2) 2_665 1_465 2_576 66.53(13) no
K(2) O(13) K(3) O(6) 2_665 1_465 1_455 32.54(7) no
K(2) O(13) K(3) O(7) 2_665 1_465 1_455 -7.25(9) no
K(2) O(13) K(3) O(10) 2_665 1_465 1_455 -86.12(9) no
K(2) O(14) Cr(4) O(11) 2_665 2_665 2_665 -125.17(11) no
K(2) O(14) Cr(4) O(12) 2_665 2_665 2_665 115.83(12) no
K(2) O(14) Cr(4) O(13) 2_665 2_665 2_665 -5.39(16) no
K(2) O(14) K(3) O(2) 2_665 1_565 2_676 -35.28(8) no
K(2) O(14) K(3) O(6) 2_665 1_565 . 19.56(10) no
K(2) O(14) K(3) O(7) 2_665 1_565 . 40.32(8) no
K(2) O(14) K(3) O(10) 2_665 1_565 . 128.46(9) no
K(2) O(14) K(4) O(8) 2_665 2_665 . -101.23(8) no
K(2) O(14) K(4) O(9) 2_665 2_665 1_455 54.40(7) no
K(2) O(14) K(4) O(10) 2_665 2_665 2_665 168.08(9) no
K(2) O(14) K(4) O(11) 2_665 2_665 1_455 100.59(8) no
K(2) O(14) K(4) O(12) 2_665 2_665 2_655 176.12(18) no
K(3) O(2) Cr(1) O(1) 2_666 2_666 2_666 110.5(4) no
K(3) O(2) Cr(1) O(3) 2_666 2_666 2_666 -11.8(4) no
K(3) O(2) Cr(1) O(4) 2_666 2_666 2_666 -130.6(3) no
K(3) O(2) K(2) O(1) 2_666 1_545 2_656 22.75(17) no
K(3) O(2) K(2) O(13) 2_666 1_545 2_655 -88.04(8) no
K(3) O(2) K(2) O(14) 2_666 1_545 2_655 -32.81(7) no
K(3) O(8) Cr(3) O(9) . . . -104.19(19) no
K(3) O(8) Cr(3) O(10) . . . 133.43(17) no
K(3) O(8) Cr(3) O(11) . . . 12.0(2) no
K(3) O(8) K(1) O(1) . 2_766 2_766 101.45(8) no
K(3) O(8) K(1) O(5) . 2_766 . -173.08(7) no
K(3) O(8) K(1) O(5) . 2_766 2_766 -50.4(4) no
K(3) O(8) K(1) O(6) . 2_766 1_545 -1.28(8) no
K(3) O(8) K(1) O(9) . 2_766 . 136.70(11) no
K(3) O(8) K(4) O(9) . 2_665 1_455 124.44(15) no
K(3) O(8) K(4) O(10) . 2_665 2_665 -107.05(8) no
K(3) O(8) K(4) O(11) . 2_665 1_455 -59.42(19) no
K(3) O(8) K(4) O(12) . 2_665 2_655 -26.16(8) no
K(3) O(8) K(4) O(14) . 2_665 2_665 176.89(7) no
K(3) O(10) Cr(3) O(8) 1_545 1_545 1_545 96.73(17) no
K(3) O(10) Cr(3) O(9) 1_545 1_545 1_545 -24.5(2) no
K(3) O(10) Cr(3) O(11) 1_545 1_545 1_545 -142.73(13) no
K(3) O(10) K(4) O(8) 1_545 1_545 2_655 -75.22(9) no
K(3) O(10) K(4) O(9) 1_545 1_545 2_755 127.49(8) no
K(3) O(10) K(4) O(11) 1_545 1_545 2_755 84.44(9) no
K(3) O(10) K(4) O(12) 1_545 1_545 . 4.56(8) no
K(3) O(12) Cr(4) O(11) . . . -5.6(2) no
K(3) O(12) Cr(4) O(13) . . . 115.33(18) no
K(3) O(12) Cr(4) O(14) . . . -123.79(17) no
K(3) O(12) K(3) O(8) . 2_655 2_655 -75.54(9) no
K(3) O(12) K(3) O(12) . 2_655 2_655 0.0000 no
K(3) O(12) K(3) O(13) . 2_655 1_455 -12.84(16) no
K(3) O(12) K(3) O(14) . 2_655 . 136.97(12) no
K(3) O(12) K(4) O(8) . 1_545 2_655 89.70(8) no
K(3) O(12) K(4) O(9) . 1_545 2_755 -106.67(9) no
K(3) O(12) K(4) O(11) . 1_545 2_755 -75.90(8) no
K(3) O(12) Cr(4) O(11) 2_655 2_655 2_655 -123.36(9) no
K(3) O(12) Cr(4) O(13) 2_655 2_655 2_655 115.73(13) no
K(3) O(12) Cr(4) O(14) 2_655 2_655 2_655 -5.15(13) no
K(3) O(12) K(3) O(8) 2_655 2_655 2_655 83.66(9) no
K(3) O(12) K(3) O(12) 2_655 2_655 . 0.0000 no
K(3) O(12) K(3) O(13) 2_655 2_655 1_455 171.52(10) no
K(3) O(12) K(3) O(14) 2_655 2_655 . -35.36(10) no
K(3) O(13) Cr(4) O(11) 2_755 2_755 2_755 8.2(3) no
K(3) O(13) Cr(4) O(12) 2_755 2_755 2_755 129.2(2) no
K(3) O(13) Cr(4) O(14) 2_755 2_755 2_755 -110.9(2) no
K(3) O(14) Cr(4) O(11) 2_655 2_655 2_655 124.43(10) no
K(3) O(14) Cr(4) O(12) 2_655 2_655 2_655 5.43(14) no
K(3) O(14) Cr(4) O(13) 2_655 2_655 2_655 -115.79(13) no
K(3) O(14) K(2) O(1) 2_655 1_545 2_656 -115.40(8) no
K(3) O(14) K(2) O(13) 2_655 1_545 2_655 111.05(11) no
K(3) O(14) K(4) O(8) 2_655 2_655 1_545 8.55(12) no
K(3) O(14) K(4) O(9) 2_655 2_655 1_445 164.17(12) no
K(3) O(14) K(4) O(10) 2_655 2_655 2_655 -82.14(11) no
K(3) O(14) K(4) O(11) 2_655 2_655 1_445 -149.64(10) no
K(3) O(14) K(4) O(12) 2_655 2_655 2_645 -74.1(2) no
K(4) O(8) Cr(3) O(9) 2_665 2_665 2_665 -125.69(14) no
K(4) O(8) Cr(3) O(10) 2_665 2_665 2_665 -3.32(18) no
K(4) O(8) Cr(3) O(11) 2_665 2_665 2_665 118.13(13) no
K(4) O(8) K(3) O(6) 2_665 2_665 2_675 120.62(8) no
K(4) O(8) K(3) O(7) 2_665 2_665 2_675 87.69(10) no
K(4) O(8) K(3) O(10) 2_665 2_665 2_675 -107.81(16) no
K(4) O(8) K(3) O(12) 2_665 2_665 1_565 -24.45(7) no
K(4) O(8) K(3) O(12) 2_665 2_665 2_665 -93.72(9) no
K(4) O(8) K(3) O(13) 2_665 2_665 1_465 -169.55(9) no
K(4) O(8) K(3) O(14) 2_665 2_665 1_565 6.42(12) no
K(4) O(9) Cr(3) O(8) 2_765 2_765 2_765 -111.56(12) no
K(4) O(9) Cr(3) O(10) 2_765 2_765 2_765 126.79(13) no
K(4) O(9) Cr(3) O(11) 2_765 2_765 2_765 6.20(13) no
K(4) O(10) Cr(3) O(8) . . . -128.25(16) no
K(4) O(10) Cr(3) O(9) . . . 110.48(16) no
K(4) O(10) Cr(3) O(11) . . . -7.7(2) no
K(4) O(10) K(3) O(2) . 1_565 2_676 131.30(11) no
K(4) O(10) K(3) O(6) . 1_565 . -143.59(8) no
K(4) O(10) K(3) O(7) . 1_565 . 174.39(10) no
K(4) O(11) Cr(3) O(8) 2_765 2_765 2_765 111.84(11) no
K(4) O(11) Cr(3) O(9) 2_765 2_765 2_765 -6.09(13) no
K(4) O(11) Cr(3) O(10) 2_765 2_765 2_765 -127.07(12) no
K(4) O(11) Cr(4) O(12) 2_765 2_765 2_765 -103.75(18) no
K(4) O(11) Cr(4) O(13) 2_765 2_765 2_765 17.8(2) no
K(4) O(11) Cr(4) O(14) 2_765 2_765 2_765 137.98(17) no
K(4) O(14) Cr(4) O(11) . . . 15.25(18) no
K(4) O(14) Cr(4) O(12) . . . 134.24(14) no
K(4) O(14) Cr(4) O(13) . . . -104.53(16) no
K(4) O(14) K(2) O(3) . 2_665 2_665 -62.40(14) no
K(4) O(14) K(2) O(5) . 2_665 2_765 62.51(12) no
K(4) O(14) K(2) O(6) . 2_665 2_765 117.11(7) no
K(4) O(14) K(2) O(7) . 2_665 2_665 -81.48(8) no
K(4) O(14) K(2) O(9) . 2_665 2_765 51.85(7) no
K(4) O(14) K(2) O(13) . 2_665 . 125.92(11) no
K(4) O(14) K(3) O(8) . 2_655 2_655 -176.62(9) no
K(4) O(14) K(3) O(12) . 2_655 . -138.28(13) no
K(4) O(14) K(3) O(12) . 2_655 2_655 -97.11(11) no
K(4) O(14) K(3) O(13) . 2_655 1_455 -5.8(3) no
O(5) K(1) O(5) K(1) 2_766 2_766 . 0.0000 no
O(12) K(3) O(12) K(3) . 2_655 2_655 0.0000 no
O(12) K(3) O(12) K(3) 2_655 2_655 . 0.0000 no

loop_
_cod_related_entry_id
_cod_related_entry_database
_cod_related_entry_code
1 AMCSD 0009932
